data_4516464
loop_
_publ_author_name
'Kundu, Subrata'
'Chandrasekhar, Vadapalli'

_publ_section_title
;
 \h6-Benzene(tricarbonyl)chromium and Cymantrene Assemblies Supported on
 an Organostannoxane Platform
;
_journal_issue 11
_journal_name_full 'Crystal Growth &amp; Design'
_journal_page_first 5437
_journal_paper_doi 10.1021/acs.cgd.5b01064
_journal_volume 15
_journal_year 2015
_chemical_formula_moiety 'C34 H46 Mn2 O16 Sn4'
_chemical_formula_sum 'C34 H46 Mn2 O16 Sn4'
_chemical_formula_weight 1295.43
_space_group_IT_number 2
_space_group_name_Hall '-P 1'
_space_group_name_H-M_alt 'P -1'
_symmetry_cell_setting triclinic
_symmetry_space_group_name_Hall '-P 1'
_symmetry_space_group_name_H-M 'P -1'
_atom_sites_solution_hydrogens geom
_atom_sites_solution_primary direct
_atom_sites_solution_secondary difmap
_audit_creation_method SHELXL-97
_cell_angle_alpha 98.435(5)
_cell_angle_beta 91.365(5)
_cell_angle_gamma 93.543(5)
_cell_formula_units_Z 1
_cell_length_a 7.073(5)
_cell_length_b 10.244(5)
_cell_length_c 16.376(5)
_cell_measurement_reflns_used 5064
_cell_measurement_temperature 100(2)
_cell_measurement_theta_max 26.84
_cell_measurement_theta_min 2.52
_cell_volume 1170.8(11)
_computing_cell_refinement 'Bruker SAINT'
_computing_data_collection 'Bruker APEX2'
_computing_data_reduction 'Bruker SAINT'
_computing_molecular_graphics 'Bruker SHELXTL'
_computing_publication_material 'Bruker SHELXTL'
_computing_structure_refinement 'SHELXL-97 (Sheldrick, 2008)'
_computing_structure_solution 'SHELXS-97 (Sheldrick, 2008)'
_diffrn_ambient_temperature 100(2)
_diffrn_measured_fraction_theta_full 0.998
_diffrn_measured_fraction_theta_max 0.998
_diffrn_measurement_device_type 'Bruker APEX-II CCD'
_diffrn_measurement_method '\f and \w scans'
_diffrn_radiation_monochromator graphite
_diffrn_radiation_source 'fine-focus sealed tube'
_diffrn_radiation_type MoK\a
_diffrn_radiation_wavelength 0.71069
_diffrn_reflns_av_R_equivalents 0.0324
_diffrn_reflns_av_sigmaI/netI 0.0408
_diffrn_reflns_limit_h_max 8
_diffrn_reflns_limit_h_min -8
_diffrn_reflns_limit_k_max 12
_diffrn_reflns_limit_k_min -12
_diffrn_reflns_limit_l_max 19
_diffrn_reflns_limit_l_min -19
_diffrn_reflns_number 11339
_diffrn_reflns_theta_full 25.50
_diffrn_reflns_theta_max 25.50
_diffrn_reflns_theta_min 2.21
_exptl_absorpt_coefficient_mu 2.684
_exptl_absorpt_correction_T_max 0.747
_exptl_absorpt_correction_T_min 0.642
_exptl_absorpt_correction_type empirical
_exptl_absorpt_process_details sadabs
_exptl_crystal_colour brown
_exptl_crystal_density_diffrn 1.837
_exptl_crystal_density_method 'not measured'
_exptl_crystal_description bolck
_exptl_crystal_F_000 628.0
_exptl_crystal_size_max 0.14
_exptl_crystal_size_mid 0.12
_exptl_crystal_size_min 0.09
_refine_diff_density_max 0.498
_refine_diff_density_min -0.375
_refine_diff_density_rms 0.102
_refine_ls_extinction_method none
_refine_ls_goodness_of_fit_ref 1.038
_refine_ls_hydrogen_treatment mixed
_refine_ls_matrix_type full
_refine_ls_number_parameters 258
_refine_ls_number_reflns 4367
_refine_ls_number_restraints 0
_refine_ls_restrained_S_all 1.038
_refine_ls_R_factor_all 0.0484
_refine_ls_R_factor_gt 0.0293
_refine_ls_shift/su_max 0.013
_refine_ls_shift/su_mean 0.000
_refine_ls_structure_factor_coef Fsqd
_refine_ls_weighting_details 'calc w=1/[\s^2^(Fo^2^)+(0.0305P)^2^+0.0000P] where P=(Fo^2^+2Fc^2^)/3'
_refine_ls_weighting_scheme calc
_refine_ls_wR_factor_gt 0.0613
_refine_ls_wR_factor_ref 0.0676
_reflns_number_gt 3357
_reflns_number_total 4367
_reflns_threshold_expression >2sigma(I)
_cod_data_source_file cg5b01064_si_002.cif
_cod_data_source_block complex9
_cod_database_code 4516464

loop_
_symmetry_equiv_pos_as_xyz
'x, y, z'
'-x, -y, -z'

loop_
_atom_site_label
_atom_site_type_symbol
_atom_site_fract_x
_atom_site_fract_y
_atom_site_fract_z
_atom_site_U_iso_or_equiv
_atom_site_adp_type
_atom_site_occupancy
_atom_site_symmetry_multiplicity
_atom_site_calc_flag
_atom_site_refinement_flags
Sn1 Sn 0.46095(4) 0.38091(2) 1.057459(14) 0.04301(9) Uani 1 1 d .
Sn2 Sn 0.32592(4) 0.26651(2) 0.858941(15) 0.04842(10) Uani 1 1 d .
Mn1 Mn 0.14111(9) 0.16852(6) 0.34115(3) 0.05672(18) Uani 1 1 d .
O2 O 0.3385(4) 0.2046(2) 0.98353(15) 0.0586(7) Uani 1 1 d .
O3 O 0.3878(4) 0.4013(3) 0.77432(15) 0.0696(8) Uani 1 1 d .
O4 O 0.2473(5) 0.2473(3) 0.67999(17) 0.0821(10) Uani 1 1 d .
O1 O 0.4433(4) 0.4187(2) 0.93935(14) 0.0562(7) Uani 1 1 d .
C7 C 0.0258(7) 0.1132(4) 0.2438(3) 0.0722(13) Uani 1 1 d .
C6 C 0.0873(8) 0.3344(5) 0.3398(3) 0.0782(14) Uani 1 1 d .
O5 O 0.5243(6) 0.2362(4) 0.5161(2) 0.1047(13) Uani 1 1 d .
C15 C 0.2286(6) 0.4140(4) 1.1334(3) 0.0695(12) Uani 1 1 d .
H15A H 0.1253 0.4404 1.1019 0.104 Uiso 1 1 calc R
H15B H 0.2639 0.4825 1.1786 0.104 Uiso 1 1 calc R
H15C H 0.1903 0.3340 1.1544 0.104 Uiso 1 1 calc R
C5 C 0.2612(8) 0.0434(4) 0.4185(2) 0.0704(13) Uani 1 1 d .
H5 H 0.3878 0.0097 0.4133 0.084 Uiso 1 1 calc R
C12 C 0.3355(7) 0.3535(4) 0.6989(2) 0.0646(12) Uani 1 1 d .
C11 C 0.3922(7) 0.4391(4) 0.6364(2) 0.0757(14) Uani 1 1 d .
H11A H 0.5286 0.4407 0.6311 0.091 Uiso 1 1 calc R
H11B H 0.3589 0.5288 0.6552 0.091 Uiso 1 1 calc R
O7 O -0.0528(6) 0.0732(4) 0.1818(2) 0.1071(13) Uani 1 1 d .
C8 C 0.3652(7) 0.1970(4) 0.2978(3) 0.0690(13) Uani 1 1 d .
O8 O 0.5119(6) 0.2159(3) 0.2720(3) 0.1081(13) Uani 1 1 d .
C9 C 0.3598(8) 0.2611(5) 0.5128(2) 0.0680(13) Uani 1 1 d .
C10 C 0.2965(8) 0.3905(4) 0.5528(2) 0.0780(14) Uani 1 1 d .
H10A H 0.1606 0.3821 0.5593 0.094 Uiso 1 1 calc R
H10B H 0.3221 0.4561 0.5167 0.094 Uiso 1 1 calc R
O6 O 0.0514(7) 0.4436(4) 0.3407(2) 0.1221(15) Uani 1 1 d .
C13 C 0.5103(7) 0.1220(4) 0.8132(3) 0.0819(14) Uani 1 1 d .
H13A H 0.5061 0.1106 0.7540 0.123 Uiso 1 1 calc R
H13B H 0.4720 0.0397 0.8314 0.123 Uiso 1 1 calc R
H13C H 0.6372 0.1496 0.8334 0.123 Uiso 1 1 calc R
C3 C -0.0541(8) 0.0562(6) 0.4053(3) 0.0901(18) Uani 1 1 d .
H3 H -0.1879 0.0332 0.3896 0.108 Uiso 1 1 calc R
C1 C 0.2172(7) 0.1658(4) 0.4666(2) 0.0604(11) Uani 1 1 d .
C14 C 0.0289(6) 0.2662(5) 0.8578(3) 0.0800(14) Uani 1 1 d .
H14A H -0.0092 0.3273 0.9037 0.120 Uiso 1 1 calc R
H14B H -0.0239 0.1789 0.8621 0.120 Uiso 1 1 calc R
H14C H -0.0158 0.2921 0.8072 0.120 Uiso 1 1 calc R
C4 C 0.0966(10) -0.0203(5) 0.3814(3) 0.0903(18) Uani 1 1 d .
H4 H 0.0870 -0.1061 0.3457 0.108 Uiso 1 1 calc R
C2 C 0.0186(7) 0.1707(5) 0.4583(3) 0.0750(14) Uani 1 1 d .
H2 H -0.0566 0.2404 0.4859 0.090 Uiso 1 1 calc R
C16 C 0.7164(6) 0.3046(4) 1.0886(3) 0.0765(13) Uani 1 1 d .
H16A H 0.7853 0.2805 1.0394 0.115 Uiso 1 1 calc R
H16B H 0.6903 0.2280 1.1149 0.115 Uiso 1 1 calc R
H16C H 0.7908 0.3705 1.1257 0.115 Uiso 1 1 calc R
C17M C 0.2561(8) 0.0929(4) 1.0106(3) 0.0908(17) Uani 1 1 d .
H17A H 0.3165 0.0810 1.0619 0.136 Uiso 1 1 calc R
H17B H 0.2713 0.0168 0.9700 0.136 Uiso 1 1 calc R
H17C H 0.1236 0.1035 1.0186 0.136 Uiso 1 1 calc R

loop_
_atom_site_aniso_label
_atom_site_aniso_U_11
_atom_site_aniso_U_22
_atom_site_aniso_U_33
_atom_site_aniso_U_23
_atom_site_aniso_U_13
_atom_site_aniso_U_12
Sn1 0.05220(18) 0.03717(16) 0.03804(15) 0.00600(11) -0.00293(12) -0.00924(12)
Sn2 0.05710(19) 0.03895(16) 0.04362(16) -0.00585(11) -0.00573(13) -0.00974(13)
Mn1 0.0719(5) 0.0574(4) 0.0392(3) 0.0071(3) 0.0026(3) -0.0091(3)
O2 0.079(2) 0.0424(15) 0.0510(16) 0.0073(12) -0.0061(14) -0.0216(14)
O3 0.107(2) 0.0587(18) 0.0371(15) -0.0002(13) -0.0118(15) -0.0230(16)
O4 0.117(3) 0.067(2) 0.0537(18) 0.0000(15) -0.0151(18) -0.035(2)
O1 0.092(2) 0.0373(14) 0.0339(13) 0.0018(11) -0.0115(13) -0.0251(14)
C7 0.100(4) 0.059(3) 0.058(3) 0.017(2) -0.003(3) -0.011(3)
C6 0.097(4) 0.081(4) 0.056(3) 0.006(3) 0.019(3) 0.007(3)
O5 0.080(3) 0.124(3) 0.098(3) -0.023(2) -0.017(2) 0.008(2)
C15 0.061(3) 0.067(3) 0.080(3) 0.010(2) 0.015(2) 0.001(2)
C5 0.099(4) 0.063(3) 0.049(2) 0.011(2) -0.006(3) 0.000(3)
C12 0.088(3) 0.055(3) 0.044(2) -0.004(2) -0.008(2) -0.017(2)
C11 0.114(4) 0.063(3) 0.043(2) 0.001(2) -0.004(2) -0.023(3)
O7 0.153(4) 0.098(3) 0.064(2) 0.0128(19) -0.043(2) -0.025(2)
C8 0.083(4) 0.055(3) 0.068(3) 0.008(2) 0.011(3) -0.003(3)
O8 0.104(3) 0.081(3) 0.139(3) 0.010(2) 0.056(3) -0.005(2)
C9 0.084(4) 0.076(3) 0.041(2) 0.005(2) -0.007(2) -0.004(3)
C10 0.116(4) 0.069(3) 0.046(2) 0.004(2) -0.008(3) 0.001(3)
O6 0.171(4) 0.086(3) 0.116(3) 0.015(2) 0.043(3) 0.043(3)
C13 0.077(3) 0.072(3) 0.092(4) -0.007(3) 0.012(3) 0.015(3)
C3 0.093(4) 0.119(5) 0.056(3) 0.032(3) -0.011(3) -0.053(4)
C1 0.074(3) 0.069(3) 0.038(2) 0.009(2) 0.003(2) -0.002(2)
C14 0.060(3) 0.081(3) 0.096(4) 0.005(3) -0.008(3) 0.008(3)
C4 0.140(6) 0.071(4) 0.058(3) 0.022(3) -0.010(3) -0.035(4)
C2 0.083(4) 0.098(4) 0.045(3) 0.017(2) 0.014(2) -0.008(3)
C16 0.058(3) 0.083(4) 0.089(3) 0.013(3) -0.008(3) 0.015(3)
C17M 0.127(5) 0.059(3) 0.084(3) 0.022(3) -0.001(3) -0.040(3)

loop_
_atom_type_symbol
_atom_type_description
_atom_type_scat_dispersion_real
_atom_type_scat_dispersion_imag
_atom_type_scat_source
C C 0.0033 0.0016 'International Tables Vol C Tables 4.2.6.8 and 6.1.1.4'
H H 0.0000 0.0000 'International Tables Vol C Tables 4.2.6.8 and 6.1.1.4'
O O 0.0106 0.0060 'International Tables Vol C Tables 4.2.6.8 and 6.1.1.4'
Mn Mn 0.3368 0.7283 'International Tables Vol C Tables 4.2.6.8 and 6.1.1.4'
Sn Sn -0.6537 1.4246 'International Tables Vol C Tables 4.2.6.8 and 6.1.1.4'

loop_
_geom_angle_atom_site_label_1
_geom_angle_atom_site_label_2
_geom_angle_atom_site_label_3
_geom_angle
_geom_angle_site_symmetry_1
_geom_angle_site_symmetry_3
O1 Sn1 C16 114.00(15) . .
O1 Sn1 C15 119.13(15) . .
C16 Sn1 C15 126.84(18) . .
O1 Sn1 O1 73.50(10) . 2_667
C16 Sn1 O1 99.21(15) . 2_667
C15 Sn1 O1 97.16(14) . 2_667
O1 Sn1 O2 73.01(9) . .
C16 Sn1 O2 97.08(15) . .
C15 Sn1 O2 96.26(15) . .
O1 Sn1 O2 146.36(10) 2_667 .
O1 Sn2 C14 110.82(16) . .
O1 Sn2 C13 115.67(17) . .
C14 Sn2 C13 132.04(19) . .
O1 Sn2 O3 81.38(10) . .
C14 Sn2 O3 100.14(16) . .
C13 Sn2 O3 97.77(16) . .
O1 Sn2 O2 71.63(9) . .
C14 Sn2 O2 92.48(15) . .
C13 Sn2 O2 91.26(15) . .
O3 Sn2 O2 152.82(9) . .
C6 Mn1 C7 93.0(2) . .
C6 Mn1 C8 91.4(2) . .
C7 Mn1 C8 93.6(2) . .
C6 Mn1 C1 103.14(19) . .
C7 Mn1 C1 157.10(19) . .
C8 Mn1 C1 102.0(2) . .
C6 Mn1 C2 90.7(2) . .
C7 Mn1 C2 126.2(2) . .
C8 Mn1 C2 139.9(2) . .
C1 Mn1 C2 38.97(17) . .
C6 Mn1 C5 141.9(2) . .
C7 Mn1 C5 124.87(19) . .
C8 Mn1 C5 90.6(2) . .
C1 Mn1 C5 39.54(16) . .
C2 Mn1 C5 64.58(19) . .
C6 Mn1 C3 115.0(3) . .
C7 Mn1 C3 93.3(2) . .
C8 Mn1 C3 152.3(2) . .
C1 Mn1 C3 65.31(18) . .
C2 Mn1 C3 38.80(18) . .
C5 Mn1 C3 63.7(2) . .
C6 Mn1 C4 152.6(2) . .
C7 Mn1 C4 93.1(2) . .
C8 Mn1 C4 114.8(2) . .
C1 Mn1 C4 65.25(18) . .
C2 Mn1 C4 64.4(2) . .
C5 Mn1 C4 37.73(18) . .
C3 Mn1 C4 38.0(2) . .
C17M O2 Sn1 127.6(3) . .
C17M O2 Sn2 129.7(3) . .
Sn1 O2 Sn2 101.55(10) . .
C12 O3 Sn2 112.8(3) . .
Sn2 O1 Sn1 113.79(11) . .
Sn2 O1 Sn1 139.47(12) . 2_667
Sn1 O1 Sn1 106.51(10) . 2_667
O7 C7 Mn1 177.3(4) . .
O6 C6 Mn1 178.5(4) . .
C4 C5 C1 109.2(5) . .
C4 C5 Mn1 71.7(3) . .
C1 C5 Mn1 69.8(2) . .
O4 C12 O3 123.1(4) . .
O4 C12 C11 122.2(4) . .
O3 C12 C11 114.7(4) . .
C12 C11 C10 111.9(4) . .
O8 C8 Mn1 178.1(5) . .
O5 C9 C1 120.7(5) . .
O5 C9 C10 121.1(5) . .
C1 C9 C10 118.1(5) . .
C9 C10 C11 113.5(4) . .
C4 C3 C2 108.1(5) . .
C4 C3 Mn1 71.2(3) . .
C2 C3 Mn1 70.0(3) . .
C2 C1 C5 105.7(4) . .
C2 C1 C9 130.3(5) . .
C5 C1 C9 124.0(5) . .
C2 C1 Mn1 70.7(2) . .
C5 C1 Mn1 70.7(2) . .
C9 C1 Mn1 122.8(3) . .
C5 C4 C3 108.5(5) . .
C5 C4 Mn1 70.6(3) . .
C3 C4 Mn1 70.8(3) . .
C1 C2 C3 108.5(5) . .
C1 C2 Mn1 70.3(2) . .
C3 C2 Mn1 71.2(3) . .

loop_
_geom_bond_atom_site_label_1
_geom_bond_atom_site_label_2
_geom_bond_distance
_geom_bond_site_symmetry_2
Sn1 O1 2.030(2) .
Sn1 C16 2.093(4) .
Sn1 C15 2.099(4) .
Sn1 O1 2.115(2) 2_667
Sn1 O2 2.143(2) .
Sn2 O1 2.010(2) .
Sn2 C14 2.100(5) .
Sn2 C13 2.101(4) .
Sn2 O3 2.129(3) .
Sn2 O2 2.225(2) .
Mn1 C6 1.767(6) .
Mn1 C7 1.773(5) .
Mn1 C8 1.778(5) .
Mn1 C1 2.116(4) .
Mn1 C2 2.121(4) .
Mn1 C5 2.128(4) .
Mn1 C3 2.136(5) .
Mn1 C4 2.141(5) .
O2 C17M 1.387(4) .
O3 C12 1.297(4) .
O4 C12 1.216(5) .
O1 Sn1 2.115(2) 2_667
C7 O7 1.154(5) .
C6 O6 1.161(5) .
O5 C9 1.208(5) .
C5 C4 1.380(6) .
C5 C1 1.435(6) .
C12 C11 1.488(6) .
C11 C10 1.514(6) .
C8 O8 1.145(5) .
C9 C1 1.473(6) .
C9 C10 1.489(6) .
C3 C4 1.391(7) .
C3 C2 1.414(7) .
C1 C2 1.413(6) .
